data_4102572
loop_
_publ_author_name
'Ashok K. Basak'
'Naoyuki Shimada'
'William F. Bow'
'David A. Vicic'
'Marcus A. Tius'

_publ_section_title
;
 An Organocatalytic Asymmetric Nazarov Cyclization
;
_journal_name_full 'Journal of the American Chemical Society'
_journal_page_first 8266
_journal_page_last 8267
_journal_paper_doi 10.1021/ja103028r
_journal_volume 132
_journal_year 2010
_chemical_absolute_configuration rm
_chemical_formula_sum 'C27 H32 O7'
_chemical_formula_weight 468.53
_chemical_name_systematic
; 
 ? 
;
_space_group_IT_number 4
_symmetry_cell_setting monoclinic
_symmetry_space_group_name_Hall 'P 2yb'
_symmetry_space_group_name_H-M 'P 1 21 1'
_atom_sites_solution_hydrogens geom
_atom_sites_solution_primary direct
_atom_sites_solution_secondary difmap
_audit_creation_method SHELXL-97
_cell_angle_alpha 90.00
_cell_angle_beta 102.881(7)
_cell_angle_gamma 90.00
_cell_formula_units_Z 2
_cell_length_a 9.574(5)
_cell_length_b 10.277(5)
_cell_length_c 12.803(7)
_cell_measurement_reflns_used 2964
_cell_measurement_temperature 173(2)
_cell_measurement_theta_max 32.5665
_cell_measurement_theta_min 2.182
_cell_volume 1228.0(11)
_computing_structure_refinement 'SHELXL-97 (Sheldrick, 1997)'
_computing_structure_solution 'SHELXS-97 (Sheldrick, 1990)'
_diffrn_ambient_temperature 173(2)
_diffrn_measured_fraction_theta_full 0.951
_diffrn_measured_fraction_theta_max 0.951
_diffrn_radiation_monochromator graphite
_diffrn_radiation_source 'fine-focus sealed tube'
_diffrn_radiation_type MoK\a
_diffrn_radiation_wavelength 0.71075
_diffrn_reflns_av_R_equivalents 0.0442
_diffrn_reflns_av_sigmaI/netI 0.0848
_diffrn_reflns_limit_h_max 14
_diffrn_reflns_limit_h_min -14
_diffrn_reflns_limit_k_max 14
_diffrn_reflns_limit_k_min -15
_diffrn_reflns_limit_l_max 18
_diffrn_reflns_limit_l_min -19
_diffrn_reflns_number 16576
_diffrn_reflns_theta_full 32.80
_diffrn_reflns_theta_max 32.80
_diffrn_reflns_theta_min 2.18
_exptl_absorpt_coefficient_mu 0.091
_exptl_absorpt_correction_T_max 0.9821
_exptl_absorpt_correction_T_min 0.9821
_exptl_absorpt_correction_type multi-scan
_exptl_absorpt_process_details Rigaku
_exptl_crystal_colour colorless
_exptl_crystal_density_diffrn 1.267
_exptl_crystal_density_method 'not measured'
_exptl_crystal_description block
_exptl_crystal_F_000 500
_exptl_crystal_size_max 0.20
_exptl_crystal_size_mid 0.20
_exptl_crystal_size_min 0.20
_refine_diff_density_max 0.191
_refine_diff_density_min -0.210
_refine_diff_density_rms 0.047
_refine_ls_abs_structure_details 'Flack H D (1983), Acta Cryst. A39, 876-881'
_refine_ls_abs_structure_Flack 0.9(9)
_refine_ls_extinction_method none
_refine_ls_goodness_of_fit_ref 1.006
_refine_ls_hydrogen_treatment constr
_refine_ls_matrix_type full
_refine_ls_number_parameters 314
_refine_ls_number_reflns 8266
_refine_ls_number_restraints 1
_refine_ls_restrained_S_all 1.006
_refine_ls_R_factor_all 0.1157
_refine_ls_R_factor_gt 0.0588
_refine_ls_shift/su_max 0.001
_refine_ls_shift/su_mean 0.000
_refine_ls_structure_factor_coef Fsqd
_refine_ls_weighting_details 'calc w=1/[\s^2^(Fo^2^)+(0.0488P)^2^+0.0000P] where P=(Fo^2^+2Fc^2^)/3'
_refine_ls_weighting_scheme calc
_refine_ls_wR_factor_gt 0.1033
_refine_ls_wR_factor_ref 0.1258
_reflns_number_gt 4951
_reflns_number_total 8266
_reflns_threshold_expression >2sigma(I)
_cod_data_source_file ja103028r_si_002.cif
_cod_data_source_block shelxl
_cod_depositor_comments
;
The following automatic conversions were performed:

'_exptl_absorpt_correction_type' value 'Multi-scan' changed to
'multi-scan' according to the built-in table from CIF Core dictionary
named 'cif_core.dic' version 2.4.1 from 2010-06-29.

Automatic conversion script
Id: cif_fix_values 1715 2011-07-08 13:25:40Z adriana 
;
_cod_original_cell_volume 1228.1(12)
_cod_database_code 4102572

loop_
_symmetry_equiv_pos_as_xyz
'x, y, z'
'-x, y+1/2, -z'

loop_
_atom_site_label
_atom_site_type_symbol
_atom_site_fract_x
_atom_site_fract_y
_atom_site_fract_z
_atom_site_U_iso_or_equiv
_atom_site_adp_type
_atom_site_occupancy
_atom_site_symmetry_multiplicity
_atom_site_calc_flag
_atom_site_refinement_flags
O2 O 0.09895(16) 0.51914(14) 0.29598(11) 0.0356(4) Uani 1 1 d .
O3 O -0.0286(2) 0.6398(2) 0.16111(12) 0.0578(5) Uani 1 1 d .
O4 O 0.00976(14) 0.65272(16) 0.44030(10) 0.0328(3) Uani 1 1 d .
O5 O -0.00849(17) 0.74610(17) 0.59553(12) 0.0446(4) Uani 1 1 d .
O6 O 0.58548(17) 0.28524(18) 0.14508(12) 0.0463(4) Uani 1 1 d .
O7 O 0.50926(15) 0.30047(14) 0.29836(11) 0.0321(3) Uani 1 1 d .
O1 O 0.38762(16) 0.57534(14) 0.26857(13) 0.0385(4) Uani 1 1 d .
C1 C 0.1174(2) 0.3520(2) 0.16491(16) 0.0294(5) Uani 1 1 d .
C2 C 0.1696(2) 0.4519(2) 0.22762(17) 0.0290(5) Uani 1 1 d .
C3 C 0.3153(2) 0.4855(2) 0.22355(16) 0.0275(4) Uani 1 1 d .
C4 C -0.0305(2) 0.2972(3) 0.14522(19) 0.0415(5) Uani 1 1 d .
H1 H -0.0254 0.2039 0.1618 0.050 Uiso 1 1 calc R
H2 H -0.0783 0.3099 0.0699 0.050 Uiso 1 1 calc R
H3 H -0.0848 0.3416 0.1911 0.050 Uiso 1 1 calc R
C5 C 0.3599(2) 0.3918(2) 0.14359(16) 0.0267(4) Uani 1 1 d .
C6 C 0.2301(2) 0.29477(19) 0.11228(15) 0.0269(4) Uani 1 1 d .
H32 H 0.1931 0.2995 0.0329 0.032 Uiso 1 1 calc R
C7 C 0.2615(2) 0.1528(2) 0.14215(16) 0.0286(4) Uani 1 1 d .
C8 C 0.2631(2) 0.1067(2) 0.24466(18) 0.0354(5) Uani 1 1 d .
H4 H 0.2424 0.1645 0.2971 0.042 Uiso 1 1 calc R
C9 C 0.2946(3) -0.0226(2) 0.2712(2) 0.0437(6) Uani 1 1 d .
H5 H 0.2969 -0.0524 0.3418 0.052 Uiso 1 1 calc R
C10 C 0.3226(2) -0.1080(2) 0.1950(2) 0.0455(6) Uani 1 1 d .
H6 H 0.3437 -0.1966 0.2130 0.055 Uiso 1 1 calc R
C11 C 0.3197(3) -0.0643(2) 0.0932(2) 0.0430(6) Uani 1 1 d .
H7 H 0.3388 -0.1228 0.0406 0.052 Uiso 1 1 calc R
C12 C 0.2889(2) 0.0651(2) 0.06725(18) 0.0358(5) Uani 1 1 d .
H8 H 0.2867 0.0942 -0.0035 0.043 Uiso 1 1 calc R
C13 C 0.3834(2) 0.4713(2) 0.04621(17) 0.0363(5) Uani 1 1 d .
H9 H 0.4665 0.5298 0.0705 0.044 Uiso 1 1 calc R
H10 H 0.4080 0.4104 -0.0068 0.044 Uiso 1 1 calc R
C14 C 0.2561(3) 0.5526(3) -0.00896(19) 0.0436(6) Uani 1 1 d .
H11 H 0.1728 0.4959 -0.0332 0.052 Uiso 1 1 calc R
H12 H 0.2789 0.5972 -0.0707 0.052 Uiso 1 1 calc R
H13 H 0.2343 0.6171 0.0415 0.052 Uiso 1 1 calc R
C15 C 0.4982(2) 0.3205(2) 0.19358(17) 0.0298(5) Uani 1 1 d .
C16 C 0.6287(2) 0.2204(2) 0.35300(17) 0.0372(5) Uani 1 1 d .
H14 H 0.7199 0.2535 0.3389 0.045 Uiso 1 1 calc R
H15 H 0.6156 0.1293 0.3276 0.045 Uiso 1 1 calc R
C17 C 0.6310(3) 0.2276(3) 0.47009(18) 0.0499(7) Uani 1 1 d .
H16 H 0.6373 0.3188 0.4930 0.060 Uiso 1 1 calc R
H17 H 0.7143 0.1798 0.5106 0.060 Uiso 1 1 calc R
H18 H 0.5431 0.1889 0.4835 0.060 Uiso 1 1 calc R
C18 C -0.0027(2) 0.6066(2) 0.25310(18) 0.0325(5) Uani 1 1 d .
C19 C -0.0863(2) 0.6476(2) 0.33405(15) 0.0278(4) Uani 1 1 d .
C20 C -0.0603(2) 0.7255(2) 0.50245(17) 0.0322(5) Uani 1 1 d .
C21 C -0.2043(2) 0.7627(2) 0.43316(16) 0.0291(4) Uani 1 1 d .
C22 C -0.2851(2) 0.6306(2) 0.41709(18) 0.0367(5) Uani 1 1 d .
H19 H -0.3868 0.6430 0.3805 0.044 Uiso 1 1 calc R
H20 H -0.2806 0.5867 0.4866 0.044 Uiso 1 1 calc R
C23 C -0.2040(2) 0.5507(2) 0.34592(18) 0.0365(5) Uani 1 1 d .
H21 H -0.1630 0.4697 0.3820 0.044 Uiso 1 1 calc R
H22 H -0.2669 0.5290 0.2757 0.044 Uiso 1 1 calc R
C24 C -0.1601(2) 0.7821(2) 0.32455(16) 0.0302(4) Uani 1 1 d .
C25 C -0.0551(3) 0.8950(2) 0.3258(2) 0.0449(6) Uani 1 1 d .
H23 H 0.0256 0.8860 0.3877 0.054 Uiso 1 1 calc R
H24 H -0.1043 0.9776 0.3306 0.054 Uiso 1 1 calc R
H25 H -0.0194 0.8935 0.2597 0.054 Uiso 1 1 calc R
C26 C -0.2855(3) 0.7960(3) 0.22838(17) 0.0431(6) Uani 1 1 d .
H26 H -0.2503 0.7911 0.1622 0.052 Uiso 1 1 calc R
H27 H -0.3324 0.8802 0.2318 0.052 Uiso 1 1 calc R
H28 H -0.3544 0.7258 0.2292 0.052 Uiso 1 1 calc R
C27 C -0.2796(2) 0.8726(2) 0.47738(18) 0.0381(5) Uani 1 1 d .
H29 H -0.3004 0.8458 0.5458 0.046 Uiso 1 1 calc R
H30 H -0.3694 0.8934 0.4264 0.046 Uiso 1 1 calc R
H31 H -0.2176 0.9496 0.4885 0.046 Uiso 1 1 calc R

loop_
_atom_site_aniso_label
_atom_site_aniso_U_11
_atom_site_aniso_U_22
_atom_site_aniso_U_33
_atom_site_aniso_U_23
_atom_site_aniso_U_13
_atom_site_aniso_U_12
O2 0.0360(8) 0.0379(9) 0.0330(8) -0.0007(7) 0.0077(7) 0.0141(7)
O3 0.0695(12) 0.0718(13) 0.0336(9) 0.0073(9) 0.0146(8) 0.0386(11)
O4 0.0275(7) 0.0393(9) 0.0298(7) -0.0040(7) 0.0023(6) 0.0063(7)
O5 0.0400(9) 0.0561(11) 0.0340(8) -0.0110(8) 0.0006(7) 0.0045(8)
O6 0.0393(9) 0.0571(11) 0.0460(9) 0.0018(9) 0.0171(8) 0.0154(8)
O7 0.0292(7) 0.0325(8) 0.0331(8) 0.0042(6) 0.0036(6) 0.0073(7)
O1 0.0370(8) 0.0275(8) 0.0464(9) -0.0059(7) -0.0004(7) -0.0001(7)
C1 0.0261(10) 0.0296(11) 0.0318(11) 0.0042(9) 0.0048(9) 0.0035(8)
C2 0.0268(10) 0.0282(11) 0.0311(11) -0.0014(9) 0.0049(9) 0.0074(9)
C3 0.0298(11) 0.0220(10) 0.0280(11) -0.0004(8) 0.0006(8) 0.0043(9)
C4 0.0288(11) 0.0432(13) 0.0511(14) -0.0023(12) 0.0061(10) -0.0015(11)
C5 0.0276(10) 0.0235(10) 0.0288(10) 0.0017(8) 0.0057(8) 0.0012(8)
C6 0.0299(10) 0.0245(10) 0.0259(10) -0.0002(8) 0.0051(8) 0.0002(9)
C7 0.0277(10) 0.0233(10) 0.0345(11) 0.0003(9) 0.0061(8) 0.0002(9)
C8 0.0416(12) 0.0301(12) 0.0351(11) 0.0013(9) 0.0097(10) -0.0006(10)
C9 0.0472(14) 0.0345(13) 0.0502(15) 0.0120(12) 0.0127(12) 0.0004(11)
C10 0.0371(13) 0.0266(12) 0.0719(18) 0.0047(12) 0.0101(12) 0.0006(10)
C11 0.0397(13) 0.0295(12) 0.0610(17) -0.0105(11) 0.0137(12) 0.0014(10)
C12 0.0380(12) 0.0305(12) 0.0392(12) -0.0030(10) 0.0092(10) -0.0014(10)
C13 0.0399(12) 0.0365(12) 0.0334(12) 0.0040(10) 0.0101(10) -0.0019(10)
C14 0.0521(14) 0.0374(13) 0.0433(13) 0.0129(11) 0.0150(12) 0.0040(12)
C15 0.0290(11) 0.0272(11) 0.0332(11) -0.0002(9) 0.0071(9) 0.0011(9)
C16 0.0285(11) 0.0343(12) 0.0460(13) 0.0034(10) 0.0023(10) 0.0083(10)
C17 0.0463(14) 0.0589(17) 0.0413(13) 0.0080(12) 0.0030(11) 0.0197(13)
C18 0.0314(11) 0.0306(11) 0.0330(11) -0.0009(9) 0.0020(9) 0.0055(9)
C19 0.0244(9) 0.0300(10) 0.0270(10) -0.0022(9) 0.0017(8) 0.0042(9)
C20 0.0288(11) 0.0334(12) 0.0334(11) -0.0017(9) 0.0048(9) -0.0003(9)
C21 0.0255(10) 0.0290(11) 0.0327(11) -0.0048(9) 0.0059(9) 0.0011(8)
C22 0.0321(11) 0.0390(13) 0.0397(12) -0.0046(10) 0.0093(10) -0.0051(10)
C23 0.0380(12) 0.0326(12) 0.0382(12) -0.0044(10) 0.0072(10) -0.0034(10)
C24 0.0282(10) 0.0283(11) 0.0340(10) 0.0005(9) 0.0063(9) 0.0026(9)
C25 0.0519(15) 0.0367(13) 0.0515(15) 0.0013(12) 0.0234(12) -0.0027(12)
C26 0.0424(13) 0.0501(15) 0.0356(12) 0.0036(11) 0.0063(10) 0.0166(12)
C27 0.0336(12) 0.0388(13) 0.0427(13) -0.0037(11) 0.0100(10) 0.0071(10)

loop_
_atom_type_symbol
_atom_type_description
_atom_type_scat_dispersion_real
_atom_type_scat_dispersion_imag
_atom_type_scat_source
C C 0.0033 0.0016 'International Tables Vol C Tables 4.2.6.8 and 6.1.1.4'
H H 0.0000 0.0000 'International Tables Vol C Tables 4.2.6.8 and 6.1.1.4'
O O 0.0106 0.0060 'International Tables Vol C Tables 4.2.6.8 and 6.1.1.4'

loop_
_geom_angle_atom_site_label_1
_geom_angle_atom_site_label_2
_geom_angle_atom_site_label_3
_geom_angle
C18 O2 C2 118.64(17)
C20 O4 C19 105.77(15)
C15 O7 C16 116.54(16)
C2 C1 C4 127.5(2)
C2 C1 C6 111.07(18)
C4 C1 C6 121.44(19)
C1 C2 O2 126.05(19)
C1 C2 C3 113.43(18)
O2 C2 C3 120.48(18)
O1 C3 C2 127.83(19)
O1 C3 C5 125.28(19)
C2 C3 C5 106.74(17)
C1 C4 H1 109.5
C1 C4 H2 109.5
H1 C4 H2 109.5
C1 C4 H3 109.5
H1 C4 H3 109.5
H2 C4 H3 109.5
C15 C5 C3 111.52(16)
C15 C5 C13 108.88(17)
C3 C5 C13 108.57(17)
C15 C5 C6 111.40(17)
C3 C5 C6 104.24(16)
C13 C5 C6 112.17(17)
C1 C6 C7 112.44(17)
C1 C6 C5 103.95(16)
C7 C6 C5 116.30(16)
C1 C6 H32 107.9
C7 C6 H32 107.9
C5 C6 H32 107.9
C12 C7 C8 117.9(2)
C12 C7 C6 120.53(19)
C8 C7 C6 121.52(19)
C9 C8 C7 120.8(2)
C9 C8 H4 119.6
C7 C8 H4 119.6
C10 C9 C8 120.1(2)
C10 C9 H5 120.0
C8 C9 H5 120.0
C11 C10 C9 119.8(2)
C11 C10 H6 120.1
C9 C10 H6 120.1
C10 C11 C12 119.9(2)
C10 C11 H7 120.0
C12 C11 H7 120.0
C7 C12 C11 121.5(2)
C7 C12 H8 119.3
C11 C12 H8 119.3
C14 C13 C5 114.83(18)
C14 C13 H9 108.6
C5 C13 H9 108.6
C14 C13 H10 108.6
C5 C13 H10 108.6
H9 C13 H10 107.5
C13 C14 H11 109.5
C13 C14 H12 109.5
H11 C14 H12 109.5
C13 C14 H13 109.5
H11 C14 H13 109.5
H12 C14 H13 109.5
O6 C15 O7 124.2(2)
O6 C15 C5 124.52(19)
O7 C15 C5 111.24(17)
O7 C16 C17 106.73(18)
O7 C16 H14 110.4
C17 C16 H14 110.4
O7 C16 H15 110.4
C17 C16 H15 110.4
H14 C16 H15 108.6
C16 C17 H16 109.5
C16 C17 H17 109.5
H16 C17 H17 109.5
C16 C17 H18 109.5
H16 C17 H18 109.5
H17 C17 H18 109.5
O3 C18 O2 124.2(2)
O3 C18 C19 124.95(19)
O2 C18 C19 110.64(18)
O4 C19 C18 109.28(16)
O4 C19 C23 104.71(16)
C18 C19 C23 113.68(18)
O4 C19 C24 102.86(16)
C18 C19 C24 120.04(18)
C23 C19 C24 104.77(17)
O5 C20 O4 121.56(19)
O5 C20 C21 131.1(2)
O4 C20 C21 107.29(16)
C20 C21 C27 114.60(17)
C20 C21 C22 102.64(17)
C27 C21 C22 115.84(18)
C20 C21 C24 99.40(16)
C27 C21 C24 119.05(18)
C22 C21 C24 102.75(16)
C21 C22 C23 103.83(17)
C21 C22 H19 111.0
C23 C22 H19 111.0
C21 C22 H20 111.0
C23 C22 H20 111.0
H19 C22 H20 109.0
C19 C23 C22 100.91(18)
C19 C23 H21 111.6
C22 C23 H21 111.6
C19 C23 H22 111.6
C22 C23 H22 111.6
H21 C23 H22 109.4
C26 C24 C25 109.5(2)
C26 C24 C19 114.33(18)
C25 C24 C19 112.88(18)
C26 C24 C21 114.39(18)
C25 C24 C21 113.39(18)
C19 C24 C21 91.46(15)
C24 C25 H23 109.5
C24 C25 H24 109.5
H23 C25 H24 109.5
C24 C25 H25 109.5
H23 C25 H25 109.5
H24 C25 H25 109.5
C24 C26 H26 109.5
C24 C26 H27 109.5
H26 C26 H27 109.5
C24 C26 H28 109.5
H26 C26 H28 109.5
H27 C26 H28 109.5
C21 C27 H29 109.5
C21 C27 H30 109.5
H29 C27 H30 109.5
C21 C27 H31 109.5
H29 C27 H31 109.5
H30 C27 H31 109.5

loop_
_geom_bond_atom_site_label_1
_geom_bond_atom_site_label_2
_geom_bond_distance
O2 C18 1.349(3)
O2 C2 1.402(2)
O3 C18 1.198(3)
O4 C20 1.371(3)
O4 C19 1.463(2)
O5 C20 1.203(2)
O6 C15 1.203(3)
O7 C15 1.338(2)
O7 C16 1.455(2)
O1 C3 1.219(2)
C1 C2 1.330(3)
C1 C4 1.492(3)
C1 C6 1.513(3)
C2 C3 1.449(3)
C3 C5 1.534(3)
C4 H1 0.9800
C4 H2 0.9800
C4 H3 0.9800
C5 C15 1.524(3)
C5 C13 1.548(3)
C5 C6 1.574(3)
C6 C7 1.522(3)
C6 H32 1.0000
C7 C12 1.383(3)
C7 C8 1.392(3)
C8 C9 1.388(3)
C8 H4 0.9500
C9 C10 1.382(4)
C9 H5 0.9500
C10 C11 1.373(4)
C10 H6 0.9500
C11 C12 1.386(3)
C11 H7 0.9500
C12 H8 0.9500
C13 C14 1.516(3)
C13 H9 0.9900
C13 H10 0.9900
C14 H11 0.9800
C14 H12 0.9800
C14 H13 0.9800
C16 C17 1.496(3)
C16 H14 0.9900
C16 H15 0.9900
C17 H16 0.9800
C17 H17 0.9800
C17 H18 0.9800
C18 C19 1.504(3)
C19 C23 1.536(3)
C19 C24 1.545(3)
C20 C21 1.512(3)
C21 C27 1.516(3)
C21 C22 1.554(3)
C21 C24 1.554(3)
C22 C23 1.557(3)
C22 H19 0.9900
C22 H20 0.9900
C23 H21 0.9900
C23 H22 0.9900
C24 C26 1.523(3)
C24 C25 1.533(3)
C25 H23 0.9800
C25 H24 0.9800
C25 H25 0.9800
C26 H26 0.9800
C26 H27 0.9800
C26 H28 0.9800
C27 H29 0.9800
C27 H30 0.9800
C27 H31 0.9800
